data_4327490
loop_
_publ_author_name
'Zhaohui Li'
'Weiming Zheng'
'Huang Liu'
'K. F. Mok'
'T. S. Andy Hor'

_publ_section_title
;
 Interpolymetallic Assembly of d8-d10 Sulfide Aggregates from
 [Pt2(PPh3)4(\m-S)2] and Group 12 Metals
;
_journal_name_full 'Inorganic Chemistry'
_journal_page_first 8481
_journal_page_last 8488
_journal_paper_doi 10.1021/ic034884+
_journal_volume 42
_journal_year 2003
_chemical_formula_sum 'C148 H128 Cd2 O14 P8 Pt4 S6'
_chemical_formula_weight 3575.78
_chemical_name_systematic
; 
 ? 
;
_space_group_IT_number 14
_symmetry_cell_setting monoclinic
_symmetry_space_group_name_Hall '-P 2yn'
_symmetry_space_group_name_H-M 'P 1 21/n 1'
_atom_sites_solution_hydrogens geom
_atom_sites_solution_primary direct
_atom_sites_solution_secondary difmap
_audit_creation_method SHELXL-97
_cell_angle_alpha 90.00
_cell_angle_beta 97.383(1)
_cell_angle_gamma 90.00
_cell_formula_units_Z 2
_cell_length_a 18.4680(2)
_cell_length_b 17.7430(2)
_cell_length_c 23.8742(1)
_cell_measurement_temperature 293(2)
_cell_volume 7758.19(13)
_computing_cell_refinement 'Siemens XSCANS'
_computing_data_collection 'Siemens XSCANS'
_computing_data_reduction 'Siemens SHELXTL'
_computing_molecular_graphics 'Siemens SHELXTL'
_computing_publication_material 'Siemens SHELXTL'
_computing_structure_refinement 'SHELXL-97 (Sheldrick, 1997)'
_computing_structure_solution 'SHELXS-97 (Sheldrick, 1990)'
_diffrn_ambient_temperature 293(2)
_diffrn_measured_fraction_theta_full 0.952
_diffrn_measured_fraction_theta_max 0.952
_diffrn_measurement_method '\w scans'
_diffrn_radiation_monochromator graphite
_diffrn_radiation_source 'fine-focus sealed tube'
_diffrn_radiation_type MoK\a
_diffrn_radiation_wavelength 0.71073
_diffrn_reflns_av_R_equivalents 0.0310
_diffrn_reflns_av_sigmaI/netI 0.0402
_diffrn_reflns_limit_h_max 24
_diffrn_reflns_limit_h_min -24
_diffrn_reflns_limit_k_max 21
_diffrn_reflns_limit_k_min -23
_diffrn_reflns_limit_l_max 19
_diffrn_reflns_limit_l_min -31
_diffrn_reflns_number 48136
_diffrn_reflns_theta_full 28.37
_diffrn_reflns_theta_max 28.37
_diffrn_reflns_theta_min 1.88
_exptl_absorpt_coefficient_mu 4.080
_exptl_absorpt_correction_T_max 0.888
_exptl_absorpt_correction_T_min 0.462
_exptl_absorpt_correction_type 'Sadabs (Sheldrick, 1996)'
_exptl_crystal_colour Yellow
_exptl_crystal_density_diffrn 1.531
_exptl_crystal_description 'Prism in capillary'
_exptl_crystal_F_000 3504
_exptl_crystal_size_max 0.50
_exptl_crystal_size_mid 0.46
_exptl_crystal_size_min 0.22
_refine_diff_density_max 3.775
_refine_diff_density_min -2.223
_refine_diff_density_rms 0.163
_refine_ls_extinction_coef 0.00018(5)
_refine_ls_extinction_expression Fc^*^=kFc[1+0.001xFc^2^\l^3^/sin(2\q)]^-1/4^
_refine_ls_extinction_method SHELXL
_refine_ls_goodness_of_fit_ref 1.064
_refine_ls_hydrogen_treatment mixed
_refine_ls_matrix_type full
_refine_ls_number_parameters 801
_refine_ls_number_reflns 18505
_refine_ls_number_restraints 3
_refine_ls_restrained_S_all 1.065
_refine_ls_R_factor_all 0.0549
_refine_ls_R_factor_gt 0.0387
_refine_ls_shift/su_max 0.002
_refine_ls_shift/su_mean 0.000
_refine_ls_structure_factor_coef Fsqd
_refine_ls_weighting_details 'calc w=1/[\s^2^(Fo^2^)+(0.0722P)^2^+17.5678P] where P=(Fo^2^+2Fc^2^)/3'
_refine_ls_weighting_scheme calc
_refine_ls_wR_factor_gt 0.1173
_refine_ls_wR_factor_ref 0.1294
_reflns_number_gt 14767
_reflns_number_total 18505
_reflns_threshold_expression >2sigma(I)
_cod_data_source_file ic0348842Bsi20030725_102901.cif
_cod_data_source_block kf69
_cod_original_cell_volume 7758.18(13)
_cod_database_code 4327490

loop_
_symmetry_equiv_pos_as_xyz
'x, y, z'
'-x+1/2, y+1/2, -z+1/2'
'-x, -y, -z'
'x-1/2, -y-1/2, z-1/2'

loop_
_atom_site_label
_atom_site_type_symbol
_atom_site_fract_x
_atom_site_fract_y
_atom_site_fract_z
_atom_site_U_iso_or_equiv
_atom_site_adp_type
_atom_site_occupancy
_atom_site_symmetry_multiplicity
_atom_site_calc_flag
_atom_site_refinement_flags
Pt1 Pt 0.621019(11) 0.852659(11) 0.334179(8) 0.02817(7) Uani 1 1 d .
Pt2 Pt 0.666952(11) 0.770766(12) 0.455406(8) 0.02936(7) Uani 1 1 d .
Cd3 Cd 0.57592(3) 0.92654(3) 0.45274(2) 0.05153(13) Uani 1 1 d .
P1 P 0.52921(8) 0.82033(9) 0.26407(6) 0.0355(3) Uani 1 1 d .
P2 P 0.70148(8) 0.91459(8) 0.28406(6) 0.0333(3) Uani 1 1 d .
P3 P 0.77494(8) 0.76553(9) 0.51322(6) 0.0338(3) Uani 1 1 d .
P4 P 0.61760(9) 0.65623(9) 0.47351(6) 0.0359(3) Uani 1 1 d .
S1 S 0.55467(8) 0.79545(9) 0.40013(6) 0.0352(3) Uani 1 1 d .
S2 S 0.69705(8) 0.88835(8) 0.41801(6) 0.0351(3) Uani 1 1 d .
S3 S 0.45062(11) 1.05990(11) 0.40930(8) 0.0540(4) Uani 1 1 d .
O1 O 0.5277(4) 0.9136(3) 0.5318(2) 0.0729(17) Uani 1 1 d .
O2 O 0.4956(5) 0.9971(4) 0.3989(3) 0.109(3) Uani 1 1 d .
O3 O 0.4574(5) 1.1195(4) 0.3703(3) 0.093(2) Uani 1 1 d .
O4 O 0.3746(5) 1.0347(7) 0.4050(4) 0.134(4) Uani 1 1 d .
C1 C 0.4478(4) 0.7853(4) 0.2922(3) 0.0491(17) Uani 1 1 d .
C2 C 0.3993(4) 0.8351(6) 0.3130(3) 0.067(2) Uani 1 1 d .
H2A H 0.4062 0.8867 0.3094 0.080 Uiso 1 1 calc R
C3 C 0.3417(5) 0.8099(8) 0.3386(4) 0.091(3) Uani 1 1 d .
H3B H 0.3101 0.8439 0.3526 0.109 Uiso 1 1 calc R
C4 C 0.3308(6) 0.7320(9) 0.3436(5) 0.107(5) Uani 1 1 d .
H4B H 0.2919 0.7142 0.3610 0.129 Uiso 1 1 calc R
C5 C 0.3770(6) 0.6826(7) 0.3232(5) 0.094(4) Uani 1 1 d .
H5A H 0.3690 0.6311 0.3261 0.113 Uiso 1 1 calc R
C6 C 0.4371(5) 0.7086(5) 0.2976(4) 0.069(2) Uani 1 1 d .
H6A H 0.4693 0.6745 0.2846 0.083 Uiso 1 1 calc R
C7 C 0.5468(4) 0.7494(4) 0.2123(3) 0.0423(14) Uani 1 1 d .
C8 C 0.4898(5) 0.7167(4) 0.1761(3) 0.0554(18) Uani 1 1 d .
H8A H 0.4416 0.7296 0.1790 0.066 Uiso 1 1 calc R
C9 C 0.5054(6) 0.6646(4) 0.1355(4) 0.072(3) Uani 1 1 d .
H9A H 0.4677 0.6426 0.1115 0.087 Uiso 1 1 calc R
C10 C 0.5787(6) 0.6455(5) 0.1310(4) 0.076(3) Uani 1 1 d .
H10A H 0.5895 0.6119 0.1033 0.091 Uiso 1 1 calc R
C11 C 0.6339(5) 0.6766(4) 0.1677(4) 0.064(2) Uani 1 1 d .
H11A H 0.6822 0.6634 0.1651 0.077 Uiso 1 1 calc R
C12 C 0.6185(4) 0.7275(4) 0.2088(3) 0.0492(16) Uani 1 1 d .
H12A H 0.6563 0.7471 0.2341 0.059 Uiso 1 1 calc R
C13 C 0.4953(3) 0.9033(4) 0.2230(3) 0.0386(13) Uani 1 1 d .
C14 C 0.4744(4) 0.9016(4) 0.1652(3) 0.0468(15) Uani 1 1 d .
H14A H 0.4764 0.8565 0.1456 0.056 Uiso 1 1 calc R
C15 C 0.4505(4) 0.9669(5) 0.1362(3) 0.0580(19) Uani 1 1 d .
H15A H 0.4353 0.9648 0.0976 0.070 Uiso 1 1 calc R
C16 C 0.4492(5) 1.0325(5) 0.1634(4) 0.067(2) Uani 1 1 d .
H16A H 0.4339 1.0761 0.1437 0.080 Uiso 1 1 calc R
C17 C 0.4713(5) 1.0353(5) 0.2223(4) 0.072(2) Uani 1 1 d .
H17A H 0.4703 1.0809 0.2414 0.087 Uiso 1 1 calc R
C18 C 0.4942(4) 0.9709(4) 0.2517(3) 0.0531(17) Uani 1 1 d .
H18A H 0.5087 0.9729 0.2904 0.064 Uiso 1 1 calc R
C19 C 0.7058(4) 0.8953(4) 0.2085(2) 0.0406(13) Uani 1 1 d .
C20 C 0.7626(5) 0.8517(5) 0.1916(3) 0.064(2) Uani 1 1 d .
H20A H 0.7995 0.8335 0.2184 0.077 Uiso 1 1 calc R
C21 C 0.7635(7) 0.8356(7) 0.1348(4) 0.093(3) Uani 1 1 d .
H21A H 0.8009 0.8063 0.1238 0.111 Uiso 1 1 calc R
C22 C 0.7108(7) 0.8620(6) 0.0952(4) 0.089(3) Uani 1 1 d .
H22A H 0.7123 0.8512 0.0573 0.106 Uiso 1 1 calc R
C23 C 0.6525(5) 0.9067(6) 0.1119(3) 0.072(2) Uani 1 1 d .
H23A H 0.6156 0.9248 0.0851 0.086 Uiso 1 1 calc R
C24 C 0.6523(4) 0.9224(4) 0.1683(3) 0.0508(16) Uani 1 1 d .
H24A H 0.6151 0.9521 0.1794 0.061 Uiso 1 1 calc R
C25 C 0.6878(3) 1.0164(3) 0.2831(3) 0.0382(12) Uani 1 1 d .
C26 C 0.7107(4) 1.0611(4) 0.2407(3) 0.0512(16) Uani 1 1 d .
H26A H 0.7376 1.0401 0.2143 0.061 Uiso 1 1 calc R
C27 C 0.6931(5) 1.1370(4) 0.2382(4) 0.067(2) Uani 1 1 d .
H27A H 0.7096 1.1671 0.2106 0.081 Uiso 1 1 calc R
C28 C 0.6522(5) 1.1681(4) 0.2754(4) 0.071(2) Uani 1 1 d .
H28A H 0.6387 1.2186 0.2719 0.085 Uiso 1 1 calc R
C29 C 0.6308(5) 1.1260(4) 0.3178(4) 0.069(2) Uani 1 1 d .
H29A H 0.6047 1.1483 0.3442 0.083 Uiso 1 1 calc R
C30 C 0.6480(5) 1.0492(4) 0.3218(3) 0.0557(18) Uani 1 1 d .
H30A H 0.6325 1.0203 0.3505 0.067 Uiso 1 1 calc R
C31 C 0.7964(3) 0.8995(3) 0.3142(2) 0.0368(12) Uani 1 1 d .
C32 C 0.8473(4) 0.9577(4) 0.3187(3) 0.0506(16) Uani 1 1 d .
H32A H 0.8329 1.0069 0.3097 0.061 Uiso 1 1 calc R
C33 C 0.9213(4) 0.9407(5) 0.3370(3) 0.063(2) Uani 1 1 d .
H33A H 0.9556 0.9793 0.3407 0.076 Uiso 1 1 calc R
C34 C 0.9436(4) 0.8670(6) 0.3495(3) 0.065(2) Uani 1 1 d .
H34A H 0.9927 0.8560 0.3598 0.079 Uiso 1 1 calc R
C35 C 0.8926(4) 0.8108(5) 0.3467(3) 0.0565(18) Uani 1 1 d .
H35A H 0.9070 0.7618 0.3562 0.068 Uiso 1 1 calc R
C36 C 0.8190(4) 0.8266(4) 0.3295(3) 0.0484(15) Uani 1 1 d .
H36A H 0.7848 0.7880 0.3283 0.058 Uiso 1 1 calc R
C37 C 0.8453(3) 0.7055(4) 0.4907(3) 0.0420(13) Uani 1 1 d .
C38 C 0.8287(5) 0.6623(4) 0.4415(3) 0.0546(17) Uani 1 1 d .
H38A H 0.7823 0.6644 0.4211 0.065 Uiso 1 1 calc R
C39 C 0.8820(7) 0.6163(6) 0.4234(4) 0.083(3) Uani 1 1 d .
H39A H 0.8711 0.5867 0.3914 0.100 Uiso 1 1 calc R
C40 C 0.9513(7) 0.6149(7) 0.4533(5) 0.098(4) Uani 1 1 d .
H40A H 0.9876 0.5856 0.4405 0.118 Uiso 1 1 calc R
C41 C 0.9664(6) 0.6555(7) 0.5008(5) 0.095(4) Uani 1 1 d .
H41A H 1.0126 0.6524 0.5214 0.114 Uiso 1 1 calc R
C42 C 0.9148(4) 0.7017(5) 0.5194(3) 0.060(2) Uani 1 1 d .
H42A H 0.9268 0.7306 0.5518 0.072 Uiso 1 1 calc R
C43 C 0.8232(3) 0.8557(4) 0.5235(3) 0.0423(14) Uani 1 1 d .
C44 C 0.8717(5) 0.8781(5) 0.4876(3) 0.060(2) Uani 1 1 d .
H44A H 0.8801 0.8462 0.4582 0.072 Uiso 1 1 calc R
C45 C 0.9081(5) 0.9451(6) 0.4935(4) 0.082(3) Uani 1 1 d .
H45A H 0.9419 0.9577 0.4694 0.098 Uiso 1 1 calc R
C46 C 0.8940(6) 0.9934(6) 0.5353(4) 0.082(3) Uani 1 1 d .
H46A H 0.9190 1.0390 0.5403 0.098 Uiso 1 1 calc R
C47 C 0.8432(6) 0.9748(5) 0.5699(5) 0.085(3) Uani 1 1 d .
H47A H 0.8317 1.0095 0.5966 0.102 Uiso 1 1 calc R
C48 C 0.8091(5) 0.9065(5) 0.5661(4) 0.066(2) Uani 1 1 d .
H48A H 0.7769 0.8936 0.5914 0.079 Uiso 1 1 calc R
C49 C 0.7614(3) 0.7383(4) 0.5845(2) 0.0389(13) Uani 1 1 d .
C50 C 0.7052(4) 0.7737(4) 0.6079(3) 0.0500(16) Uani 1 1 d .
H50A H 0.6746 0.8074 0.5864 0.060 Uiso 1 1 calc R
C51 C 0.6948(5) 0.7586(6) 0.6634(3) 0.067(2) Uani 1 1 d .
H51A H 0.6576 0.7828 0.6792 0.081 Uiso 1 1 calc R
C52 C 0.7397(5) 0.7075(6) 0.6954(3) 0.070(2) Uani 1 1 d .
H52A H 0.7332 0.6986 0.7328 0.084 Uiso 1 1 calc R
C53 C 0.7934(4) 0.6702(5) 0.6722(3) 0.061(2) Uani 1 1 d .
H53A H 0.8221 0.6346 0.6933 0.073 Uiso 1 1 calc R
C54 C 0.8052(4) 0.6857(4) 0.6168(3) 0.0463(15) Uani 1 1 d .
H54A H 0.8423 0.6610 0.6013 0.056 Uiso 1 1 calc R
C55 C 0.5252(3) 0.6696(4) 0.4921(2) 0.0406(13) Uani 1 1 d .
C56 C 0.5142(4) 0.7272(4) 0.5291(3) 0.0573(18) Uani 1 1 d .
H56A H 0.5533 0.7561 0.5454 0.069 Uiso 1 1 calc R
C57 C 0.4443(5) 0.7412(6) 0.5413(4) 0.074(2) Uani 1 1 d .
H57A H 0.4369 0.7797 0.5664 0.089 Uiso 1 1 calc R
C58 C 0.3861(5) 0.7003(6) 0.5177(4) 0.072(2) Uani 1 1 d .
H58A H 0.3395 0.7113 0.5263 0.086 Uiso 1 1 calc R
C59 C 0.3958(5) 0.6431(6) 0.4815(4) 0.072(2) Uani 1 1 d .
H59A H 0.3561 0.6147 0.4657 0.086 Uiso 1 1 calc R
C60 C 0.4653(4) 0.6271(5) 0.4680(3) 0.0586(19) Uani 1 1 d .
H60A H 0.4719 0.5882 0.4431 0.070 Uiso 1 1 calc R
C61 C 0.6626(4) 0.5921(4) 0.5275(3) 0.0475(16) Uani 1 1 d .
C62 C 0.6378(5) 0.5827(5) 0.5795(3) 0.062(2) Uani 1 1 d .
H62A H 0.5971 0.6089 0.5882 0.075 Uiso 1 1 calc R
C63 C 0.6752(6) 0.5328(6) 0.6188(3) 0.079(3) Uani 1 1 d .
H63A H 0.6597 0.5279 0.6542 0.095 Uiso 1 1 calc R
C64 C 0.7329(6) 0.4920(5) 0.6071(4) 0.084(3) Uani 1 1 d .
H64A H 0.7560 0.4586 0.6336 0.101 Uiso 1 1 calc R
C65 C 0.7573(5) 0.5005(5) 0.5547(4) 0.073(3) Uani 1 1 d .
H65A H 0.7972 0.4729 0.5460 0.087 Uiso 1 1 calc R
C66 C 0.7223(4) 0.5497(4) 0.5159(3) 0.0555(18) Uani 1 1 d .
H66A H 0.7390 0.5549 0.4810 0.067 Uiso 1 1 calc R
C67 C 0.6074(4) 0.5929(4) 0.4125(3) 0.0421(13) Uani 1 1 d .
C68 C 0.5874(5) 0.5180(4) 0.4191(3) 0.0582(19) Uani 1 1 d .
H68A H 0.5814 0.5004 0.4549 0.070 Uiso 1 1 calc R
C69 C 0.5766(6) 0.4695(5) 0.3738(4) 0.075(3) Uani 1 1 d .
H69A H 0.5625 0.4198 0.3787 0.090 Uiso 1 1 calc R
C70 C 0.5869(5) 0.4960(5) 0.3200(3) 0.068(2) Uani 1 1 d .
H70A H 0.5807 0.4636 0.2891 0.082 Uiso 1 1 calc R
C71 C 0.6056(5) 0.5679(5) 0.3132(3) 0.0600(19) Uani 1 1 d .
H71A H 0.6112 0.5851 0.2772 0.072 Uiso 1 1 calc R
C72 C 0.6171(4) 0.6183(4) 0.3589(3) 0.0467(15) Uani 1 1 d .
H72A H 0.6310 0.6678 0.3533 0.056 Uiso 1 1 calc R
O5 O 0.6217(6) 1.0478(5) 0.4887(5) 0.147(4) Uani 1 1 d D
H5AA H 0.6702 1.0731 0.5010 0.080 Uiso 1 1 d D
H5AB H 0.6057 1.0725 0.4539 0.080 Uiso 1 1 d D
O73 O 0.4720(6) 1.2210(6) 0.2840(4) 0.132(3) Uiso 1 1 d .
C74 C 0.4940(9) 1.2926(10) 0.3032(7) 0.134(5) Uiso 1 1 d .
O75 O 0.2752(6) 1.0069(6) 0.3168(5) 0.135(3) Uiso 1 1 d .
C76 C 0.2916(10) 1.0478(11) 0.2728(8) 0.147(6) Uiso 1 1 d .

loop_
_atom_site_aniso_label
_atom_site_aniso_U_11
_atom_site_aniso_U_22
_atom_site_aniso_U_33
_atom_site_aniso_U_23
_atom_site_aniso_U_13
_atom_site_aniso_U_12
Pt1 0.03204(11) 0.02651(11) 0.02538(10) 0.00199(7) 0.00146(7) -0.00139(8)
Pt2 0.03148(11) 0.03121(12) 0.02467(10) 0.00222(7) 0.00082(7) -0.00176(8)
Cd3 0.0594(3) 0.0550(3) 0.0412(3) -0.0035(2) 0.0101(2) 0.0163(2)
P1 0.0368(7) 0.0362(8) 0.0314(7) 0.0052(6) -0.0032(6) -0.0041(6)
P2 0.0397(7) 0.0290(7) 0.0318(7) 0.0013(5) 0.0061(6) -0.0037(6)
P3 0.0334(7) 0.0400(8) 0.0270(7) -0.0015(6) 0.0005(5) 0.0020(6)
P4 0.0411(8) 0.0351(8) 0.0307(7) 0.0046(6) 0.0018(6) -0.0057(6)
S1 0.0320(6) 0.0428(8) 0.0302(6) 0.0069(6) 0.0018(5) -0.0017(6)
S2 0.0410(7) 0.0327(7) 0.0307(6) 0.0003(5) 0.0008(5) -0.0060(6)
S3 0.0641(11) 0.0548(10) 0.0428(9) -0.0024(7) 0.0063(8) 0.0135(9)
O1 0.107(5) 0.068(4) 0.049(3) -0.013(3) 0.030(3) -0.007(3)
O2 0.162(7) 0.098(5) 0.061(4) -0.014(4) -0.003(4) 0.075(5)
O3 0.135(6) 0.082(5) 0.062(4) 0.022(3) 0.015(4) 0.019(4)
O4 0.090(5) 0.193(10) 0.110(7) 0.026(6) -0.027(5) -0.043(6)
C1 0.037(3) 0.067(4) 0.040(3) 0.017(3) -0.007(3) -0.015(3)
C2 0.049(4) 0.098(7) 0.054(4) 0.012(4) 0.008(3) 0.001(4)
C3 0.057(5) 0.149(11) 0.069(6) 0.026(7) 0.019(4) 0.001(6)
C4 0.070(7) 0.160(13) 0.094(8) 0.049(8) 0.020(6) -0.022(8)
C5 0.086(7) 0.099(8) 0.096(8) 0.034(6) 0.005(6) -0.042(7)
C6 0.062(5) 0.073(5) 0.069(5) 0.024(4) -0.002(4) -0.025(4)
C7 0.055(4) 0.036(3) 0.033(3) 0.000(2) -0.009(3) -0.003(3)
C8 0.066(5) 0.042(4) 0.051(4) -0.002(3) -0.018(3) 0.001(3)
C9 0.102(7) 0.043(4) 0.060(5) -0.008(3) -0.033(5) -0.008(4)
C10 0.113(8) 0.053(5) 0.057(5) -0.014(4) -0.001(5) 0.013(5)
C11 0.079(5) 0.048(4) 0.064(5) -0.008(4) 0.009(4) 0.004(4)
C12 0.059(4) 0.042(4) 0.045(4) -0.006(3) -0.001(3) 0.002(3)
C13 0.036(3) 0.040(3) 0.038(3) 0.009(2) -0.002(2) 0.000(2)
C14 0.045(3) 0.049(4) 0.044(3) 0.009(3) -0.004(3) -0.008(3)
C15 0.061(4) 0.059(5) 0.049(4) 0.021(3) -0.011(3) -0.006(4)
C16 0.072(5) 0.055(5) 0.071(5) 0.024(4) -0.005(4) 0.012(4)
C17 0.093(6) 0.048(4) 0.073(6) 0.005(4) 0.003(5) 0.019(4)
C18 0.061(4) 0.053(4) 0.044(4) -0.003(3) 0.001(3) 0.012(3)
C19 0.049(3) 0.044(3) 0.030(3) -0.001(2) 0.012(2) -0.010(3)
C20 0.079(6) 0.071(5) 0.044(4) -0.001(4) 0.015(4) 0.017(4)
C21 0.117(9) 0.114(9) 0.051(5) -0.011(5) 0.028(5) 0.035(7)
C22 0.122(9) 0.112(8) 0.035(4) -0.013(5) 0.019(5) 0.000(7)
C23 0.084(6) 0.093(7) 0.036(4) 0.003(4) 0.000(4) -0.017(5)
C24 0.051(4) 0.068(5) 0.034(3) -0.001(3) 0.006(3) -0.008(3)
C25 0.043(3) 0.032(3) 0.039(3) 0.003(2) 0.001(2) -0.004(2)
C26 0.060(4) 0.037(3) 0.057(4) 0.013(3) 0.009(3) -0.009(3)
C27 0.082(6) 0.044(4) 0.077(6) 0.020(4) 0.013(5) -0.009(4)
C28 0.089(6) 0.030(4) 0.091(6) 0.011(4) 0.002(5) 0.003(4)
C29 0.093(6) 0.038(4) 0.079(6) -0.006(4) 0.022(5) 0.005(4)
C30 0.078(5) 0.034(3) 0.058(4) -0.001(3) 0.021(4) -0.005(3)
C31 0.038(3) 0.041(3) 0.032(3) -0.003(2) 0.007(2) -0.004(2)
C32 0.046(4) 0.051(4) 0.056(4) 0.000(3) 0.007(3) -0.008(3)
C33 0.044(4) 0.086(6) 0.059(5) -0.001(4) 0.003(3) -0.019(4)
C34 0.047(4) 0.094(7) 0.057(4) 0.006(4) 0.008(3) 0.013(4)
C35 0.048(4) 0.058(5) 0.063(4) -0.001(4) 0.005(3) 0.013(3)
C36 0.048(4) 0.041(3) 0.055(4) -0.002(3) 0.003(3) -0.003(3)
C37 0.043(3) 0.046(3) 0.038(3) 0.003(3) 0.007(3) 0.007(3)
C38 0.075(5) 0.046(4) 0.043(4) -0.006(3) 0.008(3) 0.009(4)
C39 0.122(9) 0.067(6) 0.067(5) -0.012(4) 0.034(6) 0.025(6)
C40 0.097(8) 0.105(9) 0.098(8) -0.005(7) 0.035(7) 0.055(7)
C41 0.071(6) 0.132(10) 0.083(7) -0.002(7) 0.014(5) 0.049(6)
C42 0.045(4) 0.087(6) 0.048(4) 0.000(4) 0.005(3) 0.016(4)
C43 0.040(3) 0.048(4) 0.036(3) -0.001(3) -0.003(2) -0.002(3)
C44 0.069(5) 0.064(5) 0.049(4) -0.008(3) 0.012(4) -0.028(4)
C45 0.081(6) 0.096(7) 0.072(6) -0.012(5) 0.022(5) -0.042(6)
C46 0.089(7) 0.064(6) 0.087(7) -0.005(5) -0.006(5) -0.034(5)
C47 0.109(8) 0.057(5) 0.090(7) -0.023(5) 0.019(6) -0.012(5)
C48 0.077(5) 0.050(4) 0.075(5) -0.017(4) 0.027(4) -0.008(4)
C49 0.038(3) 0.050(4) 0.028(3) -0.002(2) 0.001(2) -0.003(3)
C50 0.049(4) 0.059(4) 0.042(3) -0.003(3) 0.005(3) 0.005(3)
C51 0.061(5) 0.095(7) 0.049(4) -0.011(4) 0.021(4) 0.002(5)
C52 0.076(6) 0.099(7) 0.035(4) 0.008(4) 0.009(4) -0.005(5)
C53 0.063(5) 0.080(5) 0.036(3) 0.020(4) -0.004(3) 0.002(4)
C54 0.041(3) 0.056(4) 0.040(3) 0.003(3) 0.000(3) 0.004(3)
C55 0.045(3) 0.045(3) 0.032(3) 0.008(2) 0.006(2) -0.009(3)
C56 0.059(4) 0.060(5) 0.056(4) -0.005(3) 0.019(4) -0.009(4)
C57 0.071(6) 0.082(6) 0.076(6) -0.009(5) 0.033(5) -0.005(5)
C58 0.052(4) 0.093(7) 0.076(6) 0.017(5) 0.029(4) -0.005(4)
C59 0.050(4) 0.094(7) 0.071(6) 0.013(5) 0.006(4) -0.020(4)
C60 0.055(4) 0.063(5) 0.058(4) 0.001(4) 0.007(3) -0.022(4)
C61 0.058(4) 0.036(3) 0.045(3) 0.013(3) -0.007(3) -0.012(3)
C62 0.077(5) 0.067(5) 0.041(4) 0.018(3) -0.001(3) -0.008(4)
C63 0.107(8) 0.084(6) 0.043(4) 0.031(4) -0.002(4) -0.019(6)
C64 0.100(7) 0.064(6) 0.078(6) 0.031(5) -0.029(6) -0.003(5)
C65 0.071(5) 0.050(5) 0.088(6) 0.011(4) -0.027(5) 0.000(4)
C66 0.063(4) 0.045(4) 0.056(4) 0.013(3) -0.003(3) -0.005(3)
C67 0.047(3) 0.039(3) 0.039(3) 0.000(2) 0.001(3) -0.004(3)
C68 0.086(5) 0.041(4) 0.049(4) 0.003(3) 0.012(4) -0.005(4)
C69 0.105(7) 0.047(4) 0.072(6) -0.016(4) 0.011(5) -0.018(5)
C70 0.099(7) 0.053(5) 0.052(4) -0.015(4) 0.006(4) -0.005(4)
C71 0.080(5) 0.063(5) 0.038(3) -0.005(3) 0.012(3) 0.006(4)
C72 0.060(4) 0.041(3) 0.039(3) 0.003(3) 0.008(3) 0.002(3)
O5 0.131(8) 0.100(7) 0.218(12) -0.029(7) 0.050(8) -0.022(6)

loop_
_atom_type_symbol
_atom_type_description
_atom_type_scat_dispersion_real
_atom_type_scat_dispersion_imag
_atom_type_scat_source
C C 0.0033 0.0016 'International Tables Vol C Tables 4.2.6.8 and 6.1.1.4'
H H 0.0000 0.0000 'International Tables Vol C Tables 4.2.6.8 and 6.1.1.4'
O O 0.0106 0.0060 'International Tables Vol C Tables 4.2.6.8 and 6.1.1.4'
P P 0.1023 0.0942 'International Tables Vol C Tables 4.2.6.8 and 6.1.1.4'
S S 0.1246 0.1234 'International Tables Vol C Tables 4.2.6.8 and 6.1.1.4'
Cd Cd -0.8075 1.2024 'International Tables Vol C Tables 4.2.6.8 and 6.1.1.4'
Pt Pt -1.7033 8.3905 'International Tables Vol C Tables 4.2.6.8 and 6.1.1.4'

loop_
_geom_angle_atom_site_label_1
_geom_angle_atom_site_label_2
_geom_angle_atom_site_label_3
_geom_angle
_geom_angle_site_symmetry_1
_geom_angle_site_symmetry_3
P1 Pt1 P2 101.87(5) . .
P1 Pt1 S1 88.89(5) . .
P2 Pt1 S1 169.22(5) . .
P1 Pt1 S2 168.64(5) . .
P2 Pt1 S2 87.69(5) . .
S1 Pt1 S2 81.56(5) . .
P1 Pt1 Cd3 118.50(4) . .
P2 Pt1 Cd3 120.24(4) . .
S1 Pt1 Cd3 52.35(4) . .
S2 Pt1 Cd3 50.45(4) . .
P3 Pt2 P4 100.85(6) . .
P3 Pt2 S1 171.25(6) . .
P4 Pt2 S1 85.85(5) . .
P3 Pt2 S2 91.99(5) . .
P4 Pt2 S2 166.62(5) . .
S1 Pt2 S2 81.77(5) . .
P3 Pt2 Cd3 117.37(4) . .
P4 Pt2 Cd3 122.95(4) . .
S1 Pt2 Cd3 53.89(4) . .
S2 Pt2 Cd3 52.02(4) . .
O1 Cd3 O2 104.0(3) . .
O1 Cd3 O5 87.1(3) . .
O2 Cd3 O5 83.2(4) . .
O1 Cd3 S2 135.47(19) . .
O2 Cd3 S2 120.3(2) . .
O5 Cd3 S2 94.0(2) . .
O1 Cd3 S1 105.26(16) . .
O2 Cd3 S1 100.0(2) . .
O5 Cd3 S1 165.8(2) . .
S2 Cd3 S1 72.42(5) . .
O1 Cd3 Pt2 99.23(17) . .
O2 Cd3 Pt2 143.20(17) . .
O5 Cd3 Pt2 126.5(3) . .
S2 Cd3 Pt2 46.35(3) . .
S1 Cd3 Pt2 45.83(3) . .
O1 Cd3 Pt1 149.69(16) . .
O2 Cd3 Pt1 87.18(17) . .
O5 Cd3 Pt1 122.5(3) . .
S2 Cd3 Pt1 45.42(3) . .
S1 Cd3 Pt1 44.55(3) . .
Pt2 Cd3 Pt1 59.492(10) . .
C7 P1 C1 103.9(3) . .
C7 P1 C13 105.7(3) . .
C1 P1 C13 103.2(3) . .
C7 P1 Pt1 119.2(2) . .
C1 P1 Pt1 112.4(2) . .
C13 P1 Pt1 111.0(2) . .
C25 P2 C31 105.9(3) . .
C25 P2 C19 101.2(3) . .
C31 P2 C19 101.4(3) . .
C25 P2 Pt1 112.4(2) . .
C31 P2 Pt1 112.1(2) . .
C19 P2 Pt1 122.0(2) . .
C37 P3 C49 108.2(3) . .
C37 P3 C43 101.4(3) . .
C49 P3 C43 103.3(3) . .
C37 P3 Pt2 116.7(2) . .
C49 P3 Pt2 111.3(2) . .
C43 P3 Pt2 114.8(2) . .
C67 P4 C55 105.6(3) . .
C67 P4 C61 99.7(3) . .
C55 P4 C61 105.2(3) . .
C67 P4 Pt2 113.4(2) . .
C55 P4 Pt2 109.6(2) . .
C61 P4 Pt2 121.8(2) . .
Pt1 S1 Pt2 87.61(5) . .
Pt1 S1 Cd3 83.11(5) . .
Pt2 S1 Cd3 80.28(4) . .
Pt2 S2 Pt1 86.61(5) . .
Pt2 S2 Cd3 81.63(5) . .
Pt1 S2 Cd3 84.13(5) . .
O3 S3 O2 111.2(5) . .
O3 S3 O4 110.2(5) . .
O2 S3 O4 108.9(7) . .
O3 S3 O1 110.3(4) . 3_676
O2 S3 O1 108.6(4) . 3_676
O4 S3 O1 107.5(5) . 3_676
S3 O1 Cd3 133.5(4) 3_676 .
S3 O2 Cd3 134.2(4) . .
C6 C1 C2 119.0(7) . .
C6 C1 P1 120.1(7) . .
C2 C1 P1 120.7(6) . .
C3 C2 C1 121.5(10) . .
C2 C3 C4 119.2(11) . .
C5 C4 C3 120.2(10) . .
C4 C5 C6 120.6(11) . .
C1 C6 C5 119.4(10) . .
C12 C7 C8 119.4(6) . .
C12 C7 P1 119.2(5) . .
C8 C7 P1 121.3(6) . .
C9 C8 C7 119.8(8) . .
C8 C9 C10 119.8(7) . .
C11 C10 C9 119.7(8) . .
C10 C11 C12 120.6(9) . .
C11 C12 C7 120.5(7) . .
C18 C13 C14 119.6(6) . .
C18 C13 P1 117.2(5) . .
C14 C13 P1 123.2(5) . .
C13 C14 C15 120.5(7) . .
C16 C15 C14 120.6(7) . .
C15 C16 C17 119.6(7) . .
C18 C17 C16 120.5(8) . .
C17 C18 C13 119.3(7) . .
C24 C19 C20 119.3(6) . .
C24 C19 P2 120.0(5) . .
C20 C19 P2 120.7(5) . .
C21 C20 C19 119.8(8) . .
C22 C21 C20 121.0(9) . .
C21 C22 C23 119.8(8) . .
C24 C23 C22 118.7(8) . .
C19 C24 C23 121.4(8) . .
C30 C25 C26 118.9(6) . .
C30 C25 P2 119.6(5) . .
C26 C25 P2 121.2(5) . .
C27 C26 C25 119.6(7) . .
C28 C27 C26 121.0(7) . .
C27 C28 C29 120.4(8) . .
C28 C29 C30 120.2(8) . .
C25 C30 C29 120.0(7) . .
C32 C31 C36 119.4(6) . .
C32 C31 P2 121.8(5) . .
C36 C31 P2 118.7(5) . .
C31 C32 C33 118.9(7) . .
C34 C33 C32 121.0(7) . .
C35 C34 C33 119.4(7) . .
C34 C35 C36 120.5(7) . .
C31 C36 C35 120.7(7) . .
C42 C37 C38 118.6(7) . .
C42 C37 P3 122.6(6) . .
C38 C37 P3 118.8(5) . .
C39 C38 C37 119.6(8) . .
C40 C39 C38 119.8(9) . .
C41 C40 C39 120.2(9) . .
C40 C41 C42 121.1(10) . .
C41 C42 C37 120.6(9) . .
C44 C43 C48 117.3(7) . .
C44 C43 P3 120.9(5) . .
C48 C43 P3 121.7(5) . .
C45 C44 C43 122.6(8) . .
C44 C45 C46 119.0(9) . .
C45 C46 C47 119.9(9) . .
C48 C47 C46 121.4(9) . .
C47 C48 C43 119.5(8) . .
C50 C49 C54 119.1(6) . .
C50 C49 P3 117.2(5) . .
C54 C49 P3 123.7(5) . .
C51 C50 C49 119.9(7) . .
C50 C51 C52 120.3(7) . .
C53 C52 C51 120.3(7) . .
C52 C53 C54 119.9(7) . .
C53 C54 C49 120.4(7) . .
C56 C55 C60 119.2(7) . .
C56 C55 P4 117.9(5) . .
C60 C55 P4 122.8(6) . .
C55 C56 C57 119.1(8) . .
C58 C57 C56 121.7(9) . .
C57 C58 C59 120.1(8) . .
C58 C59 C60 120.0(8) . .
C59 C60 C55 119.9(8) . .
C62 C61 C66 118.3(7) . .
C62 C61 P4 122.1(6) . .
C66 C61 P4 119.6(5) . .
C61 C62 C63 118.8(9) . .
C64 C63 C62 122.3(9) . .
C63 C64 C65 119.0(8) . .
C66 C65 C64 119.8(9) . .
C65 C66 C61 121.7(8) . .
C72 C67 C68 118.7(6) . .
C72 C67 P4 121.5(5) . .
C68 C67 P4 119.8(5) . .
C69 C68 C67 121.4(7) . .
C68 C69 C70 119.1(8) . .
C71 C70 C69 119.8(7) . .
C70 C71 C72 122.0(7) . .
C67 C72 C71 118.9(7) . .

loop_
_geom_bond_atom_site_label_1
_geom_bond_atom_site_label_2
_geom_bond_distance
_geom_bond_site_symmetry_2
Pt1 P1 2.2970(14) .
Pt1 P2 2.3031(15) .
Pt1 S1 2.3467(14) .
Pt1 S2 2.3783(14) .
Pt1 Cd3 3.3213(5) .
Pt2 P3 2.2768(14) .
Pt2 P4 2.2911(15) .
Pt2 S1 2.3516(14) .
Pt2 S2 2.3634(14) .
Pt2 Cd3 3.2315(5) .
Cd3 O1 2.200(5) .
Cd3 O2 2.221(7) .
Cd3 O5 2.427(10) .
Cd3 S2 2.5744(16) .
Cd3 S1 2.6486(16) .
P1 C7 1.821(7) .
P1 C1 1.833(7) .
P1 C13 1.835(6) .
P2 C25 1.823(6) .
P2 C31 1.827(6) .
P2 C19 1.848(6) .
P3 C37 1.814(6) .
P3 C49 1.816(6) .
P3 C43 1.832(7) .
P4 C67 1.830(7) .
P4 C55 1.834(7) .
P4 C61 1.836(6) .
S3 O3 1.426(7) .
S3 O2 1.431(7) .
S3 O4 1.465(8) .
S3 O1 1.488(6) 3_676
O1 S3 1.488(6) 3_676
C1 C6 1.383(11) .
C1 C2 1.396(12) .
C2 C3 1.368(12) .
C3 C4 1.404(18) .
C4 C5 1.356(18) .
C5 C6 1.412(13) .
C7 C12 1.392(10) .
C7 C8 1.401(9) .
C8 C9 1.395(12) .
C9 C10 1.413(14) .
C10 C11 1.372(13) .
C11 C12 1.390(10) .
C13 C18 1.382(9) .
C13 C14 1.383(9) .
C14 C15 1.392(9) .
C15 C16 1.333(12) .
C16 C17 1.415(12) .
C17 C18 1.378(10) .
C19 C24 1.373(10) .
C19 C20 1.404(10) .
C20 C21 1.389(11) .
C21 C22 1.349(15) .
C22 C23 1.434(14) .
C23 C24 1.375(10) .
C25 C30 1.382(9) .
C25 C26 1.394(9) .
C26 C27 1.386(10) .
C27 C28 1.355(13) .
C28 C29 1.356(12) .
C29 C30 1.400(10) .
C31 C32 1.392(9) .
C31 C36 1.394(9) .
C32 C33 1.412(10) .
C33 C34 1.392(12) .
C34 C35 1.366(12) .
C35 C36 1.396(10) .
C37 C42 1.377(10) .
C37 C38 1.403(9) .
C38 C39 1.389(12) .
C39 C40 1.384(16) .
C40 C41 1.342(16) .
C41 C42 1.374(12) .
C43 C44 1.376(10) .
C43 C48 1.408(10) .
C44 C45 1.364(12) .
C45 C46 1.366(14) .
C46 C47 1.368(14) .
C47 C48 1.363(12) .
C49 C50 1.390(9) .
C49 C54 1.401(9) .
C50 C51 1.389(10) .
C51 C52 1.390(13) .
C52 C53 1.368(12) .
C53 C54 1.394(9) .
C55 C56 1.382(10) .
C55 C60 1.399(9) .
C56 C57 1.383(11) .
C57 C58 1.358(13) .
C58 C59 1.360(14) .
C59 C60 1.391(12) .
C61 C62 1.387(10) .
C61 C66 1.392(11) .
C62 C63 1.406(11) .
C63 C64 1.346(15) .
C64 C65 1.391(14) .
C65 C66 1.372(10) .
C67 C72 1.391(9) .
C67 C68 1.394(9) .
C68 C69 1.378(11) .
C69 C70 1.404(12) .
C70 C71 1.337(11) .
C71 C72 1.404(10) .
O73 C74 1.394(18) .
O75 C76 1.342(19) .
